data_4073022
loop_
_publ_author_name
'Brownie, John H.'
'Baird, Michael C.'
'Schmider, Hartmut'

_publ_section_title
;
 New Complexes of Methyldiphenylphosphonium Cyclopentadienylide,
 Representative of a Class of Ligands Heretofore Much Neglected
;
_journal_issue 6
_journal_name_full Organometallics
_journal_page_first 1433
_journal_paper_doi 10.1021/om070018j
_journal_volume 26
_journal_year 2007
_chemical_formula_sum 'C21 H17 O3 P W'
_chemical_formula_weight 532.17
_chemical_name_systematic
;

 ?

;
_space_group_IT_number 14
_symmetry_cell_setting monoclinic
_symmetry_space_group_name_Hall '-P 2ybc'
_symmetry_space_group_name_H-M 'P 1 21/c 1'
_atom_sites_solution_hydrogens geom
_atom_sites_solution_primary direct
_atom_sites_solution_secondary difmap
_audit_creation_method SHELXL-97
_cell_angle_alpha 90.00
_cell_angle_beta 108.514(2)
_cell_angle_gamma 90.00
_cell_formula_units_Z 4
_cell_length_a 9.6818(12)
_cell_length_b 14.5322(17)
_cell_length_c 14.1153(17)
_cell_measurement_temperature 180(2)
_cell_volume 1883.2(4)
_computing_cell_refinement 'Bruker SMART'
_computing_data_collection 'Bruker SMART'
_computing_data_reduction 'Bruker SHELXTL'
_computing_molecular_graphics 'Bruker SHELXTL'
_computing_publication_material 'Bruker SHELXTL'
_computing_structure_refinement 'SHELXL-97 (Sheldrick, 1997)'
_computing_structure_solution 'SHELXS-97 (Sheldrick, 1990)'
_diffrn_ambient_temperature 180(2)
_diffrn_measured_fraction_theta_full 0.999
_diffrn_measured_fraction_theta_max 0.999
_diffrn_measurement_device_type 'CCD area detector'
_diffrn_measurement_method 'phi and omega scans'
_diffrn_radiation_monochromator graphite
_diffrn_radiation_source 'fine-focus sealed tube'
_diffrn_radiation_type MoK\a
_diffrn_radiation_wavelength 0.71073
_diffrn_reflns_av_R_equivalents 0.0540
_diffrn_reflns_av_sigmaI/netI 0.0375
_diffrn_reflns_limit_h_max 11
_diffrn_reflns_limit_h_min -11
_diffrn_reflns_limit_k_max 16
_diffrn_reflns_limit_k_min -17
_diffrn_reflns_limit_l_max 16
_diffrn_reflns_limit_l_min -16
_diffrn_reflns_number 10698
_diffrn_reflns_theta_full 25.00
_diffrn_reflns_theta_max 25.00
_diffrn_reflns_theta_min 2.22
_exptl_absorpt_coefficient_mu 6.236
_exptl_absorpt_correction_T_max 0.5984
_exptl_absorpt_correction_T_min 0.2118
_exptl_absorpt_correction_type empirical
_exptl_crystal_colour yellow
_exptl_crystal_density_diffrn 1.877
_exptl_crystal_density_method 'not measured'
_exptl_crystal_description plate
_exptl_crystal_F_000 1024
_exptl_crystal_size_max 0.35
_exptl_crystal_size_mid 0.25
_exptl_crystal_size_min 0.05
_refine_diff_density_max 0.923
_refine_diff_density_min -0.796
_refine_diff_density_rms 0.140
_refine_ls_extinction_method none
_refine_ls_goodness_of_fit_ref 1.000
_refine_ls_hydrogen_treatment constr
_refine_ls_matrix_type full
_refine_ls_number_parameters 235
_refine_ls_number_reflns 3319
_refine_ls_number_restraints 0
_refine_ls_restrained_S_all 1.000
_refine_ls_R_factor_all 0.0295
_refine_ls_R_factor_gt 0.0270
_refine_ls_shift/su_max 0.000
_refine_ls_shift/su_mean 0.000
_refine_ls_structure_factor_coef Fsqd
_refine_ls_weighting_details 'calc w=1/[\s^2^(Fo^2^)+(0.0626P)^2^+1.2924P] where P=(Fo^2^+2Fc^2^)/3'
_refine_ls_weighting_scheme calc
_refine_ls_wR_factor_gt 0.0849
_refine_ls_wR_factor_ref 0.0864
_reflns_number_gt 3016
_reflns_number_total 3319
_reflns_threshold_expression >2sigma(I)
_cod_data_source_file om070018jsi20070108_104422.cif
_cod_data_source_block compoundV
_cod_depositor_comments
;
The following automatic conversions were performed:

'_symmetry_cell_setting' value 'Monoclinic' changed to 'monoclinic'
according to /home/saulius/struct/CIF-dictionaries/cif_core.dic
dictionary named 'cif_core.dic' version 2.4.1 from
2010-06-29.

'_exptl_absorpt_correction_type' value 'Empirical'
changed to 'empirical' according to
/home/saulius/struct/CIF-dictionaries/cif_core.dic dictionary named
'cif_core.dic' version 2.4.1 from 2010-06-29.

Automatic conversion script
Id: cif_fix_values 1715 2011-07-08 13:25:40Z adriana 
;
_cod_original_sg_symbol_H-M P2(1)/c
_cod_database_code 4073022

loop_
_symmetry_equiv_pos_as_xyz
'x, y, z'
'-x, y+1/2, -z+1/2'
'-x, -y, -z'
'x, -y-1/2, z-1/2'

loop_
_atom_site_label
_atom_site_type_symbol
_atom_site_fract_x
_atom_site_fract_y
_atom_site_fract_z
_atom_site_U_iso_or_equiv
_atom_site_adp_type
_atom_site_occupancy
_atom_site_symmetry_multiplicity
_atom_site_calc_flag
_atom_site_refinement_flags
P1 P -0.12846(13) 0.17147(7) 0.69807(8) 0.0186(2) Uani 1 1 d .
W1 W 0.209637(19) 0.182597(12) 0.899111(12) 0.02584(11) Uani 1 1 d .
C1 C 0.0558(5) 0.1369(3) 0.7419(3) 0.0207(9) Uani 1 1 d .
C2 C 0.1114(5) 0.0551(3) 0.7979(3) 0.0251(9) Uani 1 1 d .
H2A H 0.0520 0.0048 0.8141 0.030 Uiso 1 1 calc R
C3 C 0.2622(5) 0.0530(3) 0.8144(3) 0.0298(10) Uani 1 1 d .
H3A H 0.3290 0.0013 0.8464 0.036 Uiso 1 1 calc R
C4 C 0.3015(5) 0.1311(4) 0.7706(3) 0.0322(11) Uani 1 1 d .
H4A H 0.4011 0.1442 0.7670 0.039 Uiso 1 1 calc R
C5 C 0.1774(5) 0.1834(3) 0.7257(3) 0.0262(10) Uani 1 1 d .
H5A H 0.1722 0.2393 0.6833 0.031 Uiso 1 1 calc R
C6 C -0.1446(5) 0.2939(3) 0.6972(3) 0.0250(9) Uani 1 1 d .
H6A H -0.1000 0.3177 0.7651 0.037 Uiso 1 1 calc R
H6B H -0.2478 0.3111 0.6731 0.037 Uiso 1 1 calc R
H6C H -0.0949 0.3202 0.6529 0.037 Uiso 1 1 calc R
C7 C -0.2114(4) 0.1301(3) 0.5724(3) 0.0197(8) Uani 1 1 d .
C8 C -0.3636(5) 0.1267(3) 0.5333(3) 0.0280(10) Uani 1 1 d .
H8A H -0.4222 0.1447 0.5729 0.034 Uiso 1 1 calc R
C9 C -0.4274(6) 0.0966(4) 0.4360(4) 0.0380(12) Uani 1 1 d .
H9A H -0.5305 0.0956 0.4077 0.046 Uiso 1 1 calc R
C10 C -0.3410(6) 0.0682(4) 0.3800(3) 0.0348(12) Uani 1 1 d .
H10A H -0.3857 0.0463 0.3139 0.042 Uiso 1 1 calc R
C11 C -0.1911(6) 0.0712(3) 0.4186(3) 0.0294(11) Uani 1 1 d .
H11A H -0.1331 0.0516 0.3793 0.035 Uiso 1 1 calc R
C12 C -0.1256(5) 0.1030(3) 0.5149(3) 0.0237(9) Uani 1 1 d .
H12A H -0.0225 0.1062 0.5417 0.028 Uiso 1 1 calc R
C13 C -0.2219(5) 0.1215(3) 0.7758(3) 0.0210(9) Uani 1 1 d .
C14 C -0.2570(5) 0.0281(3) 0.7661(3) 0.0281(10) Uani 1 1 d .
H14A H -0.2380 -0.0074 0.7150 0.034 Uiso 1 1 calc R
C15 C -0.3192(5) -0.0123(3) 0.8310(3) 0.0340(11) Uani 1 1 d .
H15A H -0.3410 -0.0762 0.8255 0.041 Uiso 1 1 calc R
C16 C -0.3502(5) 0.0394(4) 0.9041(3) 0.0338(11) Uani 1 1 d .
H16A H -0.3945 0.0110 0.9477 0.041 Uiso 1 1 calc R
C17 C -0.3177(5) 0.1301(4) 0.9137(3) 0.0343(11) Uani 1 1 d .
H17A H -0.3388 0.1646 0.9646 0.041 Uiso 1 1 calc R
C18 C -0.2530(6) 0.1741(3) 0.8492(4) 0.0276(10) Uani 1 1 d .
H18A H -0.2311 0.2380 0.8557 0.033 Uiso 1 1 calc R
C19 C 0.1879(6) 0.3147(3) 0.9135(4) 0.0309(12) Uani 1 1 d .
C20 C 0.3839(6) 0.1857(3) 1.0152(4) 0.0261(11) Uani 1 1 d .
C21 C 0.1044(5) 0.1621(3) 0.9935(3) 0.0281(10) Uani 1 1 d .
O1 O 0.1700(5) 0.3930(3) 0.9165(3) 0.0505(10) Uani 1 1 d .
O2 O 0.4868(4) 0.1839(2) 1.0837(3) 0.0433(11) Uani 1 1 d .
O3 O 0.0413(4) 0.1471(3) 1.0494(3) 0.0427(9) Uani 1 1 d .

loop_
_atom_site_aniso_label
_atom_site_aniso_U_11
_atom_site_aniso_U_22
_atom_site_aniso_U_33
_atom_site_aniso_U_23
_atom_site_aniso_U_13
_atom_site_aniso_U_12
P1 0.0169(6) 0.0219(5) 0.0168(5) -0.0017(4) 0.0050(5) 0.0003(4)
W1 0.02306(16) 0.03065(16) 0.02312(15) -0.00225(6) 0.00635(10) -0.00121(6)
C1 0.021(2) 0.027(2) 0.0136(18) -0.0043(16) 0.0036(16) 0.0001(17)
C2 0.026(2) 0.025(2) 0.021(2) -0.0083(17) 0.0034(17) 0.0020(18)
C3 0.030(3) 0.036(3) 0.021(2) -0.0089(18) 0.0046(19) 0.011(2)
C4 0.022(2) 0.052(3) 0.024(2) -0.008(2) 0.0090(19) 0.002(2)
C5 0.023(3) 0.037(3) 0.020(2) 0.0001(16) 0.008(2) -0.0036(18)
C6 0.025(3) 0.024(2) 0.028(2) -0.0007(18) 0.0104(19) 0.0006(18)
C7 0.021(2) 0.021(2) 0.0157(18) 0.0012(16) 0.0038(16) 0.0047(16)
C8 0.023(2) 0.036(2) 0.025(2) -0.0042(19) 0.0071(18) 0.0040(19)
C9 0.024(3) 0.051(3) 0.032(2) -0.014(2) -0.001(2) -0.002(2)
C10 0.038(3) 0.040(3) 0.022(2) -0.0087(19) 0.002(2) 0.003(2)
C11 0.044(3) 0.027(2) 0.021(2) 0.0040(18) 0.015(2) 0.008(2)
C12 0.022(2) 0.026(2) 0.022(2) 0.0019(17) 0.0053(17) 0.0037(17)
C13 0.017(2) 0.028(2) 0.0163(19) 0.0005(16) 0.0033(16) -0.0004(17)
C14 0.025(2) 0.031(2) 0.027(2) 0.0005(18) 0.0075(19) -0.0018(19)
C15 0.026(3) 0.036(3) 0.036(2) 0.011(2) 0.004(2) -0.005(2)
C16 0.020(2) 0.054(3) 0.028(2) 0.014(2) 0.0079(19) -0.001(2)
C17 0.025(3) 0.059(4) 0.021(2) -0.002(2) 0.011(2) 0.000(2)
C18 0.024(3) 0.036(3) 0.025(2) -0.0039(18) 0.011(2) -0.0018(18)
C19 0.036(3) 0.025(3) 0.033(3) -0.0043(17) 0.013(2) -0.0027(18)
C20 0.029(3) 0.030(3) 0.023(2) -0.0010(16) 0.013(2) -0.0108(18)
C21 0.020(2) 0.038(2) 0.021(2) -0.0061(19) 0.000(2) -0.004(2)
O1 0.060(3) 0.032(2) 0.066(3) -0.0051(18) 0.029(2) -0.0005(18)
O2 0.023(2) 0.066(3) 0.031(2) 0.0118(15) -0.0062(18) -0.0179(15)
O3 0.030(2) 0.076(3) 0.0279(18) -0.0044(18) 0.0167(16) -0.0030(19)

loop_
_atom_type_symbol
_atom_type_description
_atom_type_scat_dispersion_real
_atom_type_scat_dispersion_imag
_atom_type_scat_source
C C 0.0033 0.0016 'International Tables Vol C Tables 4.2.6.8 and 6.1.1.4'
H H 0.0000 0.0000 'International Tables Vol C Tables 4.2.6.8 and 6.1.1.4'
O O 0.0106 0.0060 'International Tables Vol C Tables 4.2.6.8 and 6.1.1.4'
P P 0.1023 0.0942 'International Tables Vol C Tables 4.2.6.8 and 6.1.1.4'
W W -0.8490 6.8722 'International Tables Vol C Tables 4.2.6.8 and 6.1.1.4'

loop_
_geom_angle_atom_site_label_1
_geom_angle_atom_site_label_2
_geom_angle_atom_site_label_3
_geom_angle
C1 P1 C13 108.8(2)
C1 P1 C6 111.2(2)
C13 P1 C6 110.4(2)
C1 P1 C7 109.58(19)
C13 P1 C7 108.4(2)
C6 P1 C7 108.3(2)
C21 W1 C20 85.97(19)
C21 W1 C19 89.0(2)
C20 W1 C19 89.0(2)
C21 W1 C1 106.99(17)
C20 W1 C1 157.84(17)
C19 W1 C1 108.69(18)
C21 W1 C2 95.56(18)
C20 W1 C2 127.36(16)
C19 W1 C2 143.53(19)
C1 W1 C2 35.62(15)
C21 W1 C5 141.75(18)
C20 W1 C5 131.72(19)
C19 W1 C5 96.87(19)
C1 W1 C5 35.55(15)
C2 W1 C5 58.68(15)
C21 W1 C3 117.89(19)
C20 W1 C3 100.11(17)
C19 W1 C3 152.0(2)
C1 W1 C3 58.07(15)
C2 W1 C3 34.62(16)
C5 W1 C3 57.43(15)
C21 W1 C4 151.6(2)
C20 W1 C4 102.42(19)
C19 W1 C4 117.9(2)
C1 W1 C4 57.87(15)
C2 W1 C4 57.70(17)
C5 W1 C4 34.12(17)
C3 W1 C4 34.32(18)
C2 C1 C5 107.1(4)
C2 C1 P1 126.1(3)
C5 C1 P1 126.7(3)
C2 C1 W1 72.5(2)
C5 C1 W1 73.2(2)
P1 C1 W1 121.3(2)
C3 C2 C1 107.4(4)
C3 C2 W1 73.6(2)
C1 C2 W1 71.9(2)
C4 C3 C2 108.8(4)
C4 C3 W1 73.2(3)
C2 C3 W1 71.8(2)
C5 C4 C3 109.1(4)
C5 C4 W1 72.4(3)
C3 C4 W1 72.5(3)
C4 C5 C1 107.6(4)
C4 C5 W1 73.5(3)
C1 C5 W1 71.3(2)
C12 C7 C8 120.6(4)
C12 C7 P1 120.5(3)
C8 C7 P1 118.9(3)
C9 C8 C7 118.9(4)
C10 C9 C8 120.0(5)
C11 C10 C9 121.1(4)
C10 C11 C12 119.7(4)
C11 C12 C7 119.7(4)
C18 C13 C14 120.2(4)
C18 C13 P1 120.4(3)
C14 C13 P1 119.4(3)
C15 C14 C13 119.6(4)
C14 C15 C16 120.6(5)
C17 C16 C15 120.4(5)
C16 C17 C18 120.9(5)
C13 C18 C17 118.4(4)
O1 C19 W1 176.2(5)
O2 C20 W1 177.3(4)
O3 C21 W1 178.0(4)

loop_
_geom_bond_atom_site_label_1
_geom_bond_atom_site_label_2
_geom_bond_distance
P1 C1 1.765(4)
P1 C13 1.783(4)
P1 C6 1.786(4)
P1 C7 1.803(4)
W1 C21 1.940(5)
W1 C20 1.944(5)
W1 C19 1.948(4)
W1 C1 2.342(4)
W1 C2 2.349(4)
W1 C5 2.367(5)
W1 C3 2.371(4)
W1 C4 2.380(5)
C1 C2 1.435(6)
C1 C5 1.438(6)
C2 C3 1.405(7)
C3 C4 1.402(7)
C4 C5 1.393(7)
C7 C12 1.389(6)
C7 C8 1.401(6)
C8 C9 1.386(6)
C9 C10 1.383(7)
C10 C11 1.380(8)
C11 C12 1.384(6)
C13 C18 1.395(6)
C13 C14 1.395(6)
C14 C15 1.377(6)
C15 C16 1.385(7)
C16 C17 1.350(8)
C17 C18 1.412(7)
C19 O1 1.155(6)
C20 O2 1.148(6)
C21 O3 1.162(6)
